data_2208904
loop_
_publ_author_name
'San-Jun Peng'
'Cong-Shan Zhou'
'Tao Yang'

_publ_section_title
;
 Dichloro{2-[2-(ethylamino)ethyliminomethyl]phenolato}zinc(II)
;
_journal_coeditor_code HG2028
_journal_issue 5
_journal_name_full 'Acta Crystallographica Section E'
_journal_page_first m1147
_journal_page_last m1149
_journal_paper_doi 10.1107/S1600536806014759
_journal_volume 62
_journal_year 2006
_chemical_formula_iupac '[Zn Cl2 (C11 H16 N2 O)]'
_chemical_formula_moiety 'C11 H16 Cl2 N2 O Zn'
_chemical_formula_sum 'C11 H16 Cl2 N2 O Zn'
_chemical_formula_weight 328.53
_chemical_name_systematic
;
Dichloro{2-[2-(ethylamino)ethyliminomethyl]phenolato}zinc(II)
;
_space_group_IT_number 14
_symmetry_cell_setting monoclinic
_symmetry_space_group_name_Hall '-P 2yn'
_symmetry_space_group_name_H-M 'P 1 21/n 1'
_atom_sites_solution_hydrogens geom
_atom_sites_solution_primary direct
_atom_sites_solution_secondary difmap
_audit_creation_method SHELXL-97
_cell_angle_alpha 90.00
_cell_angle_beta 100.6060(10)
_cell_angle_gamma 90.00
_cell_formula_units_Z 4
_cell_length_a 7.4060(10)
_cell_length_b 11.7700(10)
_cell_length_c 16.1230(10)
_cell_measurement_reflns_used 5079
_cell_measurement_temperature 298(2)
_cell_measurement_theta_max 27.9
_cell_measurement_theta_min 2.1
_cell_volume 1381.4(2)
_computing_cell_refinement 'SAINT (Bruker, 2000)'
_computing_data_collection 'SMART (Bruker, 2000)'
_computing_data_reduction SAINT
_computing_molecular_graphics SHELXTL
_computing_publication_material SHELXTL
_computing_structure_refinement SHELXTL
_computing_structure_solution 'SHELXTL (Bruker, 2000)'
_diffrn_ambient_temperature 298(2)
_diffrn_measured_fraction_theta_full 0.991
_diffrn_measured_fraction_theta_max 0.991
_diffrn_measurement_device_type 'Bruker SMART APEX CCD area-detector'
_diffrn_measurement_method \w
_diffrn_radiation_monochromator graphite
_diffrn_radiation_source 'fine-focus sealed tube'
_diffrn_radiation_type MoK\a
_diffrn_radiation_wavelength 0.71073
_diffrn_reflns_av_R_equivalents 0.0199
_diffrn_reflns_av_sigmaI/netI 0.0205
_diffrn_reflns_limit_h_max 9
_diffrn_reflns_limit_h_min -9
_diffrn_reflns_limit_k_max 15
_diffrn_reflns_limit_k_min -15
_diffrn_reflns_limit_l_max 20
_diffrn_reflns_limit_l_min -20
_diffrn_reflns_number 11598
_diffrn_reflns_theta_full 27.50
_diffrn_reflns_theta_max 27.50
_diffrn_reflns_theta_min 2.16
_diffrn_standards_number 0
_exptl_absorpt_coefficient_mu 2.150
_exptl_absorpt_correction_T_max 0.6983
_exptl_absorpt_correction_T_min 0.6155
_exptl_absorpt_correction_type multi-scan
_exptl_absorpt_process_details '(SADABS; Bruker, 2000)'
_exptl_crystal_colour colourless
_exptl_crystal_density_diffrn 1.580
_exptl_crystal_density_method 'not measured'
_exptl_crystal_description block
_exptl_crystal_F_000 672
_exptl_crystal_size_max 0.25
_exptl_crystal_size_mid 0.22
_exptl_crystal_size_min 0.18
_refine_diff_density_max 0.551
_refine_diff_density_min -0.215
_refine_ls_extinction_method none
_refine_ls_goodness_of_fit_ref 1.034
_refine_ls_hydrogen_treatment constr
_refine_ls_matrix_type full
_refine_ls_number_parameters 155
_refine_ls_number_reflns 3140
_refine_ls_number_restraints 0
_refine_ls_restrained_S_all 1.034
_refine_ls_R_factor_all 0.0364
_refine_ls_R_factor_gt 0.0302
_refine_ls_shift/su_max 0.000
_refine_ls_shift/su_mean 0.000
_refine_ls_structure_factor_coef Fsqd
_refine_ls_weighting_details 'calc w=1/[\s^2^(Fo^2^)+(0.0432P)^2^+0.4581P] where P=(Fo^2^+2Fc^2^)/3'
_refine_ls_weighting_scheme calc
_refine_ls_wR_factor_gt 0.0767
_refine_ls_wR_factor_ref 0.0796
_reflns_number_gt 2700
_reflns_number_total 3140
_reflns_threshold_expression I>2\s(I)
_cod_data_source_file hg2028.cif
_cod_data_source_block I
_cod_depositor_comments
;
The following automatic conversions were performed:
'_symmetry_cell_setting' value 'Monoclinic' changed to 'monoclinic'
according to '/home/saulius/struct/CIF-dictionaries/cif_core.dic'
dictionary named 'cif_core.dic' version 2.4.1 from 2010-06-29.

Automatic conversion script
Id: cif_fix_enum 1527 2010-12-29 10:47:43Z saulius 

The following automatic conversions were performed:

'_symmetry_cell_setting' value 'Monoclinic' changed to 'monoclinic'
according to /home/saulius/struct/CIF-dictionaries/cif_core.dic
dictionary named 'cif_core.dic' version 2.4.1 from 2010-06-29.

Automatic conversion script
Id: cif_fix_values 1715 2011-07-08 13:25:40Z adriana 
;
_cod_original_sg_symbol_H-M 'P 21/n'
_cod_database_code 2208904
_cod_database_fobs_code 2208904

loop_
_symmetry_equiv_pos_as_xyz
'x, y, z'
'-x+1/2, y+1/2, -z+1/2'
'-x, -y, -z'
'x-1/2, -y-1/2, z-1/2'

loop_
_atom_site_type_symbol
_atom_site_label
_atom_site_fract_x
_atom_site_fract_y
_atom_site_fract_z
_atom_site_U_iso_or_equiv
_atom_site_adp_type
_atom_site_calc_flag
_atom_site_refinement_flags
_atom_site_occupancy
Zn Zn1 0.38620(3) -0.07270(2) 0.238946(15) 0.03638(10) Uani d . 1
Cl Cl1 0.26091(9) 0.01766(7) 0.12051(4) 0.0682(2) Uani d . 1
Cl Cl2 0.45197(10) -0.25398(5) 0.22267(6) 0.0688(2) Uani d . 1
O O1 0.5952(2) 0.00871(14) 0.30207(10) 0.0465(4) Uani d . 1
N N1 0.2204(2) -0.05450(14) 0.32364(11) 0.0342(4) Uani d . 1
N N2 -0.1312(2) -0.00658(15) 0.20508(12) 0.0400(4) Uani d . 1
H H2A -0.0368 0.0428 0.2129 0.048 Uiso calc R 1
H H2B -0.2090 0.0146 0.2391 0.048 Uiso calc R 1
C C1 0.4273(3) 0.08267(17) 0.40607(14) 0.0382(4) Uani d . 1
C C2 0.5848(3) 0.07382(17) 0.36777(13) 0.0375(4) Uani d . 1
C C3 0.7389(3) 0.1388(2) 0.40340(14) 0.0461(5) Uani d . 1
H H3 0.8456 0.1324 0.3811 0.055 Uiso calc R 1
C C4 0.7374(4) 0.2109(2) 0.46964(16) 0.0533(6) Uani d . 1
H H4 0.8419 0.2530 0.4910 0.064 Uiso calc R 1
C C5 0.5828(4) 0.2219(2) 0.50520(17) 0.0594(7) Uani d . 1
H H5 0.5809 0.2725 0.5493 0.071 Uiso calc R 1
C C6 0.4325(4) 0.1572(2) 0.47445(16) 0.0532(6) Uani d . 1
H H6 0.3296 0.1627 0.4997 0.064 Uiso calc R 1
C C7 0.2626(3) 0.01495(18) 0.38473(13) 0.0389(5) Uani d . 1
H H7 0.1769 0.0230 0.4199 0.047 Uiso calc R 1
C C8 0.0535(3) -0.12308(19) 0.31761(14) 0.0429(5) Uani d . 1
H H8A -0.0198 -0.0939 0.3570 0.052 Uiso calc R 1
H H8B 0.0872 -0.2008 0.3336 0.052 Uiso calc R 1
C C9 -0.0597(3) -0.12211(18) 0.23021(14) 0.0417(5) Uani d . 1
H H9A 0.0149 -0.1484 0.1905 0.050 Uiso calc R 1
H H9B -0.1621 -0.1742 0.2278 0.050 Uiso calc R 1
C C10 -0.2287(3) 0.0009(2) 0.11553(15) 0.0520(6) Uani d . 1
H H10A -0.3326 -0.0506 0.1067 0.062 Uiso calc R 1
H H10B -0.1461 -0.0218 0.0783 0.062 Uiso calc R 1
C C11 -0.2951(4) 0.1205(3) 0.0943(2) 0.0694(8) Uani d . 1
H H11A -0.3866 0.1401 0.1270 0.104 Uiso calc R 1
H H11B -0.3474 0.1252 0.0353 0.104 Uiso calc R 1
H H11C -0.1937 0.1723 0.1071 0.104 Uiso calc R 1

loop_
_atom_site_aniso_label
_atom_site_aniso_U_11
_atom_site_aniso_U_22
_atom_site_aniso_U_33
_atom_site_aniso_U_12
_atom_site_aniso_U_13
_atom_site_aniso_U_23
Zn1 0.02902(14) 0.03848(15) 0.04274(16) 0.00005(9) 0.00950(10) -0.00317(10)
Cl1 0.0509(4) 0.0935(5) 0.0601(4) 0.0052(3) 0.0096(3) 0.0310(4)
Cl2 0.0615(4) 0.0398(3) 0.1073(6) 0.0082(3) 0.0214(4) -0.0119(3)
O1 0.0323(8) 0.0589(10) 0.0507(9) -0.0109(7) 0.0138(7) -0.0150(8)
N1 0.0280(8) 0.0347(9) 0.0410(9) -0.0010(6) 0.0092(7) 0.0034(7)
N2 0.0291(8) 0.0419(10) 0.0502(10) -0.0036(7) 0.0107(7) -0.0012(8)
C1 0.0389(11) 0.0353(11) 0.0397(11) 0.0023(8) 0.0058(8) 0.0000(8)
C2 0.0363(11) 0.0357(11) 0.0398(11) -0.0009(8) 0.0055(8) 0.0041(8)
C3 0.0391(12) 0.0480(13) 0.0490(13) -0.0084(9) 0.0022(9) 0.0032(10)
C4 0.0553(15) 0.0441(13) 0.0537(14) -0.0125(11) -0.0083(11) 0.0023(11)
C5 0.0705(18) 0.0502(14) 0.0541(15) -0.0020(13) 0.0027(13) -0.0172(12)
C6 0.0543(14) 0.0543(14) 0.0523(14) 0.0031(11) 0.0134(11) -0.0124(11)
C7 0.0360(11) 0.0412(11) 0.0419(11) 0.0038(9) 0.0137(9) 0.0015(9)
C8 0.0359(11) 0.0414(12) 0.0530(13) -0.0064(9) 0.0122(9) 0.0072(10)
C9 0.0334(10) 0.0367(11) 0.0561(13) -0.0057(9) 0.0108(9) -0.0034(10)
C10 0.0382(12) 0.0678(17) 0.0491(13) 0.0050(11) 0.0056(10) 0.0007(12)
C11 0.0555(16) 0.0760(19) 0.0751(19) 0.0036(14) 0.0079(14) 0.0226(16)

loop_
_atom_type_symbol
_atom_type_description
_atom_type_scat_dispersion_real
_atom_type_scat_dispersion_imag
_atom_type_scat_source
C C 0.0033 0.0016 'International Tables Vol C Tables 4.2.6.8 and 6.1.1.4'
H H 0.0000 0.0000 'International Tables Vol C Tables 4.2.6.8 and 6.1.1.4'
N N 0.0061 0.0033 'International Tables Vol C Tables 4.2.6.8 and 6.1.1.4'
O O 0.0106 0.0060 'International Tables Vol C Tables 4.2.6.8 and 6.1.1.4'
Cl Cl 0.1484 0.1585 'International Tables Vol C Tables 4.2.6.8 and 6.1.1.4'
Zn Zn 0.2839 1.4301 'International Tables Vol C Tables 4.2.6.8 and 6.1.1.4'

loop_
_geom_angle_atom_site_label_1
_geom_angle_atom_site_label_2
_geom_angle_atom_site_label_3
_geom_angle
_geom_angle_publ_flag
O1 Zn1 N1 96.84(7) y
O1 Zn1 Cl2 111.47(6) y
N1 Zn1 Cl2 111.01(5) y
O1 Zn1 Cl1 112.27(6) y
N1 Zn1 Cl1 108.70(5) y
Cl2 Zn1 Cl1 115.04(3) y
C2 O1 Zn1 123.25(13) ?
C7 N1 C8 119.25(18) ?
C7 N1 Zn1 120.03(14) ?
C8 N1 Zn1 120.68(14) ?
C9 N2 C10 113.70(18) ?
C9 N2 H2A 108.8 ?
C10 N2 H2A 108.8 ?
C9 N2 H2B 108.8 ?
C10 N2 H2B 108.8 ?
H2A N2 H2B 107.7 ?
C6 C1 C2 118.7(2) ?
C6 C1 C7 115.6(2) ?
C2 C1 C7 125.52(19) ?
O1 C2 C3 118.7(2) ?
O1 C2 C1 124.37(19) ?
C3 C2 C1 116.9(2) ?
C4 C3 C2 122.3(2) ?
C4 C3 H3 118.8 ?
C2 C3 H3 118.8 ?
C3 C4 C5 120.7(2) ?
C3 C4 H4 119.6 ?
C5 C4 H4 119.6 ?
C6 C5 C4 118.8(2) ?
C6 C5 H5 120.6 ?
C4 C5 H5 120.6 ?
C5 C6 C1 122.5(2) ?
C5 C6 H6 118.8 ?
C1 C6 H6 118.8 ?
N1 C7 C1 127.91(19) ?
N1 C7 H7 116.0 ?
C1 C7 H7 116.0 ?
N1 C8 C9 112.12(17) ?
N1 C8 H8A 109.2 ?
C9 C8 H8A 109.2 ?
N1 C8 H8B 109.2 ?
C9 C8 H8B 109.2 ?
H8A C8 H8B 107.9 ?
N2 C9 C8 111.83(18) ?
N2 C9 H9A 109.3 ?
C8 C9 H9A 109.3 ?
N2 C9 H9B 109.3 ?
C8 C9 H9B 109.3 ?
H9A C9 H9B 107.9 ?
N2 C10 C11 110.7(2) ?
N2 C10 H10A 109.5 ?
C11 C10 H10A 109.5 ?
N2 C10 H10B 109.5 ?
C11 C10 H10B 109.5 ?
H10A C10 H10B 108.1 ?
C10 C11 H11A 109.5 ?
C10 C11 H11B 109.5 ?
H11A C11 H11B 109.5 ?
C10 C11 H11C 109.5 ?
H11A C11 H11C 109.5 ?
H11B C11 H11C 109.5 ?

loop_
_geom_bond_atom_site_label_1
_geom_bond_atom_site_label_2
_geom_bond_distance
_geom_bond_publ_flag
Zn1 O1 1.941(2) y
Zn1 N1 2.009(2) y
Zn1 Cl2 2.2149(7) y
Zn1 Cl1 2.2330(8) y
O1 C2 1.321(3) ?
N1 C7 1.274(3) ?
N1 C8 1.465(3) ?
N2 C9 1.488(3) ?
N2 C10 1.493(3) ?
N2 H2A 0.9000 ?
N2 H2B 0.9000 ?
C1 C6 1.404(3) ?
C1 C2 1.421(3) ?
C1 C7 1.445(3) ?
C2 C3 1.406(3) ?
C3 C4 1.366(3) ?
C3 H3 0.9300 ?
C4 C5 1.378(4) ?
C4 H4 0.9300 ?
C5 C6 1.364(4) ?
C5 H5 0.9300 ?
C6 H6 0.9300 ?
C7 H7 0.9300 ?
C8 C9 1.501(3) ?
C8 H8A 0.9700 ?
C8 H8B 0.9700 ?
C9 H9A 0.9700 ?
C9 H9B 0.9700 ?
C10 C11 1.509(4) ?
C10 H10A 0.9700 ?
C10 H10B 0.9700 ?
C11 H11A 0.9600 ?
C11 H11B 0.9600 ?
C11 H11C 0.9600 ?

loop_
_geom_hbond_atom_site_label_D
_geom_hbond_atom_site_label_H
_geom_hbond_atom_site_label_A
_geom_hbond_site_symmetry_A
_geom_hbond_distance_DH
_geom_hbond_distance_HA
_geom_hbond_distance_DA
_geom_hbond_angle_DHA
N2 H2B O1 1_455 0.90 1.92 2.784(2) 161
N2 H2A Cl1 . 0.90 2.89 3.4401(19) 121
N2 H2A Cl2 2 0.90 2.64 3.3749(19) 140
C3 H3 Cl2 2_655 0.93 2.78 3.561(2) 142
